data_8105113
loop_
_publ_author_name
'Sun, Yue'
'Liu, Yin-Kai'
'Li, Jia-Dong'
'Meng, Qing-Guo'
'Hou, Gui-Ge'

_publ_section_title
;
 Crystal structure and anti-inflammatory activity of
 (3E,5E)-3-(2-fluorobenzylidene)-1-((4-fluorophenyl)sulfonyl)-5-(pyridin-3-ylmethylene)piperidin-4-one,
 C24H18F2N2O3S
;
_journal_issue 2
_journal_name_full 'Zeitschrift f\"ur Kristallographie - New Crystal Structures'
_journal_page_first 377
_journal_page_last 379
_journal_paper_doi 10.1515/ncrs-2019-0683
_journal_volume 235
_journal_year 2020
_chemical_formula_moiety 'C24 H18 F2 N2 O3 S'
_chemical_formula_sum 'C24 H18 F2 N2 O3 S'
_chemical_formula_weight 452.46
_space_group_crystal_system monoclinic
_space_group_IT_number 14
_space_group_name_Hall '-P 2ybc'
_space_group_name_H-M_alt 'P 1 21/c 1'
_atom_sites_solution_hydrogens geom
_audit_creation_method SHELXL-2017/1
_cell_angle_alpha 90
_cell_angle_beta 106.628(4)
_cell_angle_gamma 90
_cell_formula_units_Z 4
_cell_length_a 15.180(5)
_cell_length_b 10.221(3)
_cell_length_c 13.556(4)
_cell_measurement_reflns_used 2586
_cell_measurement_temperature 173(2)
_cell_measurement_theta_max 52.552
_cell_measurement_theta_min 5.342
_cell_volume 2015.3(11)
_computing_cell_refinement 'CrysAlisPro 1.171.38.43f (Rigaku OD, 2017)'
_computing_data_collection 'CrysAlisPro 1.171.38.43f (Rigaku OD, 2017)'
_computing_data_reduction 'CrysAlisPro 1.171.38.43f (Rigaku OD, 2017)'
_computing_molecular_graphics 'Bruker SHELXTL'
_computing_publication_material 'Bruker SHELXTL'
_computing_structure_refinement 'SHELXL-2017/1 (Sheldrick, 2015)'
_computing_structure_solution 'SHELXL-2017/1 (Sheldrick, 2015)'
_diffrn_ambient_temperature 173(2)
_diffrn_measured_fraction_theta_full 0.997
_diffrn_measured_fraction_theta_max 0.996
_diffrn_measurement_device_type 'SuperNova, Dual, Cu at zero, AtlasS2'
_diffrn_measurement_method 'CCD plate'
_diffrn_radiation_type MoK\a
_diffrn_radiation_wavelength 0.71073
_diffrn_reflns_av_R_equivalents 0.0446
_diffrn_reflns_av_unetI/netI 0.0556
_diffrn_reflns_Laue_measured_fraction_full 0.997
_diffrn_reflns_Laue_measured_fraction_max 0.996
_diffrn_reflns_limit_h_max 18
_diffrn_reflns_limit_h_min -18
_diffrn_reflns_limit_k_max 9
_diffrn_reflns_limit_k_min -12
_diffrn_reflns_limit_l_max 15
_diffrn_reflns_limit_l_min -16
_diffrn_reflns_number 10317
_diffrn_reflns_point_group_measured_fraction_full 0.997
_diffrn_reflns_point_group_measured_fraction_max 0.996
_diffrn_reflns_theta_full 25.242
_diffrn_reflns_theta_max 25.494
_diffrn_reflns_theta_min 2.436
_diffrn_source 'micro-focus sealed X-ray tube'
_exptl_absorpt_coefficient_mu 0.210
_exptl_absorpt_correction_T_max 0.990
_exptl_absorpt_correction_T_min 0.972
_exptl_absorpt_correction_type multi-scan
_exptl_absorpt_process_details
;
CrysAlisPro 1.171.38.43f (Rigaku Oxford Diffraction, 2015)
Empirical absorption correction using spherical harmonics,
 implemented in SCALE3 ABSPACK scaling algorithm.
;
_exptl_crystal_colour yellow
_exptl_crystal_density_diffrn 1.491
_exptl_crystal_description plan
_exptl_crystal_F_000 936
_exptl_crystal_size_max 0.150
_exptl_crystal_size_mid 0.090
_exptl_crystal_size_min 0.080
_refine_diff_density_max 0.810
_refine_diff_density_min -0.361
_refine_diff_density_rms 0.059
_refine_ls_extinction_coef .
_refine_ls_extinction_method none
_refine_ls_goodness_of_fit_ref 1.014
_refine_ls_hydrogen_treatment constr
_refine_ls_matrix_type full
_refine_ls_number_parameters 289
_refine_ls_number_reflns 3742
_refine_ls_number_restraints 7
_refine_ls_restrained_S_all 1.016
_refine_ls_R_factor_all 0.0764
_refine_ls_R_factor_gt 0.0530
_refine_ls_shift/su_max 0.000
_refine_ls_shift/su_mean 0.000
_refine_ls_structure_factor_coef Fsqd
_refine_ls_weighting_details 'w=1/[\s^2^(Fo^2^)+(0.0729P)^2^] where P=(Fo^2^+2Fc^2^)/3'
_refine_ls_weighting_scheme calc
_refine_ls_wR_factor_gt 0.1245
_refine_ls_wR_factor_ref 0.1342
_reflns_Friedel_coverage 0.000
_reflns_Friedel_fraction_full .
_reflns_Friedel_fraction_max .
_reflns_number_gt 2780
_reflns_number_total 3742
_reflns_threshold_expression 'I > 2\s(I)'
_cod_data_source_file suppl_ncrs-2019-0683_suppl.cif
_cod_data_source_block 170614a1
_cod_original_cell_volume 2015.3(10)
_cod_original_sg_symbol_H-M 'P 21/c'
_cod_database_code 8105113
_shelx_shelxl_version_number 2017/1
_shelx_space_group_comment
;
The symmetry employed for this shelxl refinement is uniquely defined
by the following loop, which should always be used as a source of
symmetry information in preference to the above space-group names.
They are only intended as comments.
;
_shelx_estimated_absorpt_t_min 0.969
_shelx_estimated_absorpt_t_max 0.983

loop_
_space_group_symop_operation_xyz
'x, y, z'
'-x, y+1/2, -z+1/2'
'-x, -y, -z'
'x, -y-1/2, z-1/2'

loop_
_atom_site_label
_atom_site_type_symbol
_atom_site_fract_x
_atom_site_fract_y
_atom_site_fract_z
_atom_site_U_iso_or_equiv
_atom_site_adp_type
_atom_site_occupancy
_atom_site_site_symmetry_order
_atom_site_calc_flag
_atom_site_refinement_flags_posn
_atom_site_refinement_flags_adp
_atom_site_refinement_flags_occupancy
_atom_site_disorder_assembly
_atom_site_disorder_group
C1 C 0.44401(18) 0.2070(3) 0.3413(2) 0.0278(6) Uani 1 1 d . . . . .
C2 C 0.51423(19) 0.1209(3) 0.3407(2) 0.0327(7) Uani 1 1 d . U . . .
C3 C 0.58082(19) 0.0816(3) 0.4264(3) 0.0382(8) Uani 1 1 d . . . . .
H3 H 0.626202 0.019801 0.421830 0.046 Uiso 1 1 calc R U . . .
C4 C 0.5804(2) 0.1340(3) 0.5196(3) 0.0423(8) Uani 1 1 d . . . . .
H4 H 0.626994 0.110357 0.580308 0.051 Uiso 1 1 calc R U . . .
C5 C 0.51259(19) 0.2209(3) 0.5250(2) 0.0408(8) Uani 1 1 d . . . . .
H5 H 0.512404 0.256750 0.589630 0.049 Uiso 1 1 calc R U . . .
C6 C 0.44521(19) 0.2558(3) 0.4375(2) 0.0334(7) Uani 1 1 d . . . . .
H6 H 0.398329 0.314697 0.442806 0.040 Uiso 1 1 calc R U . . .
C7 C 0.37576(18) 0.2454(3) 0.2446(2) 0.0278(6) Uani 1 1 d . . . . .
H7 H 0.398759 0.267018 0.188492 0.033 Uiso 1 1 calc R U . . .
C8 C 0.28470(17) 0.2529(2) 0.2278(2) 0.0221(6) Uani 1 1 d . . . . .
C9 C 0.22800(18) 0.2922(2) 0.1219(2) 0.0236(6) Uani 1 1 d . . . . .
C10 C 0.12574(17) 0.2888(2) 0.0985(2) 0.0214(6) Uani 1 1 d . . . . .
C11 C 0.08420(18) 0.2352(3) 0.1792(2) 0.0236(6) Uani 1 1 d . . . . .
H11A H 0.066488 0.309120 0.216715 0.028 Uiso 1 1 calc R U . . .
H11B H 0.027648 0.185937 0.144584 0.028 Uiso 1 1 calc R U . . .
C12 C 0.23502(17) 0.2129(3) 0.3046(2) 0.0253(6) Uani 1 1 d . . . . .
H12A H 0.274109 0.151984 0.355409 0.030 Uiso 1 1 calc R U . . .
H12B H 0.223582 0.291211 0.342149 0.030 Uiso 1 1 calc R U . . .
C13 C 0.07662(18) 0.3336(2) 0.0060(2) 0.0221(6) Uani 1 1 d . . . . .
H13 H 0.112493 0.361664 -0.037160 0.027 Uiso 1 1 calc R U . . .
C14 C -0.02238(17) 0.3466(2) -0.0396(2) 0.0214(6) Uani 1 1 d . . . . .
C15 C -0.0526(2) 0.3715(3) -0.1451(2) 0.0322(7) Uani 1 1 d . . . . .
H15 H -0.007160 0.376180 -0.180716 0.039 Uiso 1 1 calc R U . . .
C16 C -0.2023(2) 0.3787(3) -0.1481(2) 0.0341(7) Uani 1 1 d . . . . .
H16 H -0.265331 0.385968 -0.185665 0.041 Uiso 1 1 calc R U . . .
C17 C -0.18055(19) 0.3579(3) -0.0432(2) 0.0290(7) Uani 1 1 d . . . . .
H17 H -0.227668 0.353563 -0.009907 0.035 Uiso 1 1 calc R U . . .
C18 C -0.08969(18) 0.3435(2) 0.0125(2) 0.0230(6) Uani 1 1 d . . . . .
H18 H -0.073047 0.331629 0.084999 0.028 Uiso 1 1 calc R U . . .
C19 C 0.19913(18) -0.0289(2) 0.1260(2) 0.0225(6) Uani 1 1 d . . . . .
C20 C 0.29227(19) -0.0544(3) 0.1503(2) 0.0297(7) Uani 1 1 d . . . . .
H20 H 0.327317 -0.064584 0.220132 0.036 Uiso 1 1 calc R U . . .
C21 C 0.3342(2) -0.0649(3) 0.0731(2) 0.0329(7) Uani 1 1 d . . . . .
H21 H 0.398233 -0.081636 0.088557 0.039 Uiso 1 1 calc R U . . .
C22 C 0.2808(2) -0.0507(3) -0.0271(2) 0.0331(7) Uani 1 1 d . . . . .
C23 C 0.1881(2) -0.0279(3) -0.0540(2) 0.0305(7) Uani 1 1 d . . . . .
H23 H 0.153259 -0.020610 -0.124175 0.037 Uiso 1 1 calc R U . . .
C24 C 0.14646(19) -0.0159(2) 0.0244(2) 0.0260(6) Uani 1 1 d . . . . .
H24 H 0.082400 0.001073 0.008572 0.031 Uiso 1 1 calc R U . . .
F1 F 0.51499(13) 0.0683(2) 0.24851(16) 0.0565(6) Uani 1 1 d . U . . .
F2 F 0.32167(12) -0.05875(19) -0.10323(13) 0.0487(5) Uani 1 1 d . . . . .
N1 N 0.14699(14) 0.1491(2) 0.25332(16) 0.0217(5) Uani 1 1 d . . . . .
N2 N -0.13935(17) 0.3893(3) -0.19992(19) 0.0406(7) Uani 1 1 d . . . . .
O1 O 0.26511(13) 0.3247(2) 0.05647(15) 0.0343(5) Uani 1 1 d . . . . .
O2 O 0.05247(13) -0.04342(18) 0.18753(15) 0.0322(5) Uani 1 1 d . . . . .
O3 O 0.20505(13) -0.06847(18) 0.31622(15) 0.0334(5) Uani 1 1 d . . . . .
S1 S 0.14712(5) -0.00734(6) 0.22628(5) 0.0238(2) Uani 1 1 d . . . . .

loop_
_atom_site_aniso_label
_atom_site_aniso_U_11
_atom_site_aniso_U_22
_atom_site_aniso_U_33
_atom_site_aniso_U_23
_atom_site_aniso_U_13
_atom_site_aniso_U_12
C1 0.0189(14) 0.0317(16) 0.0325(17) 0.0044(12) 0.0071(12) -0.0013(12)
C2 0.0251(15) 0.0380(17) 0.0361(17) -0.0034(13) 0.0102(14) -0.0018(13)
C3 0.0207(15) 0.0422(19) 0.050(2) 0.0093(15) 0.0070(15) -0.0006(13)
C4 0.0253(16) 0.056(2) 0.042(2) 0.0182(16) 0.0053(15) -0.0055(15)
C5 0.0292(17) 0.062(2) 0.0328(18) 0.0005(15) 0.0105(15) -0.0108(15)
C6 0.0225(15) 0.0442(18) 0.0345(18) -0.0011(14) 0.0097(13) -0.0028(13)
C7 0.0274(15) 0.0268(15) 0.0309(16) -0.0004(12) 0.0110(13) -0.0036(12)
C8 0.0220(14) 0.0198(13) 0.0238(14) -0.0028(11) 0.0055(11) -0.0007(11)
C9 0.0266(15) 0.0220(14) 0.0252(15) -0.0014(11) 0.0123(13) -0.0003(11)
C10 0.0246(14) 0.0178(13) 0.0233(14) -0.0010(11) 0.0092(12) 0.0017(11)
C11 0.0220(14) 0.0241(14) 0.0252(15) 0.0005(11) 0.0076(12) 0.0033(11)
C12 0.0270(15) 0.0279(15) 0.0220(15) -0.0046(11) 0.0087(12) -0.0017(12)
C13 0.0255(14) 0.0187(14) 0.0253(15) 0.0009(11) 0.0123(12) 0.0018(11)
C14 0.0237(14) 0.0166(13) 0.0234(14) 0.0000(10) 0.0059(12) 0.0023(11)
C15 0.0321(16) 0.0385(17) 0.0258(16) 0.0006(13) 0.0081(13) 0.0066(13)
C16 0.0279(16) 0.0354(17) 0.0336(17) -0.0036(13) 0.0000(14) 0.0021(13)
C17 0.0265(15) 0.0265(15) 0.0352(17) 0.0013(12) 0.0107(13) 0.0026(12)
C18 0.0263(15) 0.0211(14) 0.0213(14) 0.0031(11) 0.0066(12) 0.0029(11)
C19 0.0262(15) 0.0194(14) 0.0222(14) -0.0011(11) 0.0074(12) 0.0003(11)
C20 0.0308(16) 0.0308(16) 0.0255(15) -0.0021(12) 0.0049(13) 0.0041(13)
C21 0.0279(16) 0.0373(17) 0.0353(18) -0.0074(13) 0.0119(14) 0.0027(13)
C22 0.0411(18) 0.0325(16) 0.0322(17) -0.0057(13) 0.0210(15) -0.0057(14)
C23 0.0372(17) 0.0285(16) 0.0232(15) -0.0019(12) 0.0047(13) -0.0048(13)
C24 0.0275(15) 0.0218(14) 0.0265(15) -0.0020(11) 0.0041(12) -0.0011(11)
F1 0.0441(11) 0.0706(14) 0.0535(13) -0.0119(10) 0.0121(10) 0.0117(10)
F2 0.0529(12) 0.0668(13) 0.0356(11) -0.0094(9) 0.0277(9) -0.0046(10)
N1 0.0203(11) 0.0231(12) 0.0224(12) 0.0012(9) 0.0071(10) 0.0007(9)
N2 0.0373(15) 0.0570(18) 0.0258(14) -0.0003(12) 0.0063(12) 0.0080(13)
O1 0.0275(11) 0.0471(13) 0.0314(12) 0.0084(10) 0.0133(9) -0.0006(9)
O2 0.0302(11) 0.0302(11) 0.0374(12) -0.0012(9) 0.0120(9) -0.0060(9)
O3 0.0408(12) 0.0335(11) 0.0273(11) 0.0107(9) 0.0122(10) 0.0080(9)
S1 0.0257(4) 0.0236(4) 0.0233(4) 0.0026(3) 0.0091(3) 0.0007(3)

loop_
_atom_type_symbol
_atom_type_description
_atom_type_scat_dispersion_real
_atom_type_scat_dispersion_imag
_atom_type_scat_source
C C 0.0033 0.0016 'International Tables Vol C Tables 4.2.6.8 and 6.1.1.4'
H H 0.0000 0.0000 'International Tables Vol C Tables 4.2.6.8 and 6.1.1.4'
N N 0.0061 0.0033 'International Tables Vol C Tables 4.2.6.8 and 6.1.1.4'
O O 0.0106 0.0060 'International Tables Vol C Tables 4.2.6.8 and 6.1.1.4'
F F 0.0171 0.0103 'International Tables Vol C Tables 4.2.6.8 and 6.1.1.4'
S S 0.1246 0.1234 'International Tables Vol C Tables 4.2.6.8 and 6.1.1.4'

loop_
_geom_angle_atom_site_label_1
_geom_angle_atom_site_label_2
_geom_angle_atom_site_label_3
_geom_angle
_geom_angle_site_symmetry_1
_geom_angle_site_symmetry_3
C2 C1 C6 115.5(3) . .
C2 C1 C7 120.7(3) . .
C6 C1 C7 123.8(3) . .
F1 C2 C3 117.8(3) . .
F1 C2 C1 117.7(3) . .
C3 C2 C1 124.4(3) . .
C2 C3 C4 118.2(3) . .
C2 C3 H3 120.9 . .
C4 C3 H3 120.9 . .
C3 C4 C5 120.0(3) . .
C3 C4 H4 120.0 . .
C5 C4 H4 120.0 . .
C6 C5 C4 120.3(3) . .
C6 C5 H5 119.8 . .
C4 C5 H5 119.8 . .
C5 C6 C1 121.5(3) . .
C5 C6 H6 119.2 . .
C1 C6 H6 119.2 . .
C8 C7 C1 126.7(3) . .
C8 C7 H7 116.7 . .
C1 C7 H7 116.7 . .
C7 C8 C9 117.4(2) . .
C7 C8 C12 124.3(2) . .
C9 C8 C12 118.0(2) . .
O1 C9 C10 121.2(2) . .
O1 C9 C8 120.5(2) . .
C10 C9 C8 118.3(2) . .
C13 C10 C9 117.1(2) . .
C13 C10 C11 124.3(2) . .
C9 C10 C11 118.5(2) . .
N1 C11 C10 112.9(2) . .
N1 C11 H11A 109.0 . .
C10 C11 H11A 109.0 . .
N1 C11 H11B 109.0 . .
C10 C11 H11B 109.0 . .
H11A C11 H11B 107.8 . .
N1 C12 C8 111.1(2) . .
N1 C12 H12A 109.4 . .
C8 C12 H12A 109.4 . .
N1 C12 H12B 109.4 . .
C8 C12 H12B 109.4 . .
H12A C12 H12B 108.0 . .
C10 C13 C14 131.0(2) . .
C10 C13 H13 114.5 . .
C14 C13 H13 114.5 . .
C15 C14 C18 116.6(2) . .
C15 C14 C13 116.6(2) . .
C18 C14 C13 126.7(2) . .
N2 C15 C14 125.6(3) . .
N2 C15 H15 117.2 . .
C14 C15 H15 117.2 . .
N2 C16 C17 123.7(3) . .
N2 C16 H16 118.1 . .
C17 C16 H16 118.1 . .
C18 C17 C16 119.2(3) . .
C18 C17 H17 120.4 . .
C16 C17 H17 120.4 . .
C17 C18 C14 118.8(3) . .
C17 C18 H18 120.6 . .
C14 C18 H18 120.6 . .
C20 C19 C24 120.9(2) . .
C20 C19 S1 119.4(2) . .
C24 C19 S1 119.6(2) . .
C21 C20 C19 119.9(3) . .
C21 C20 H20 120.1 . .
C19 C20 H20 120.1 . .
C20 C21 C22 118.2(3) . .
C20 C21 H21 120.9 . .
C22 C21 H21 120.9 . .
F2 C22 C23 118.0(3) . .
F2 C22 C21 118.6(3) . .
C23 C22 C21 123.5(3) . .
C22 C23 C24 118.0(3) . .
C22 C23 H23 121.0 . .
C24 C23 H23 121.0 . .
C19 C24 C23 119.5(3) . .
C19 C24 H24 120.2 . .
C23 C24 H24 120.2 . .
C11 N1 C12 112.5(2) . .
C11 N1 S1 118.33(18) . .
C12 N1 S1 118.62(17) . .
C15 N2 C16 115.9(3) . .
O3 S1 O2 120.64(12) . .
O3 S1 N1 106.00(12) . .
O2 S1 N1 105.56(11) . .
O3 S1 C19 107.48(12) . .
O2 S1 C19 107.92(12) . .
N1 S1 C19 108.81(11) . .

loop_
_geom_bond_atom_site_label_1
_geom_bond_atom_site_label_2
_geom_bond_distance
_geom_bond_site_symmetry_2
C1 C2 1.385(4) .
C1 C6 1.392(4) .
C1 C7 1.472(4) .
C2 F1 1.363(3) .
C2 C3 1.364(4) .
C3 C4 1.373(5) .
C3 H3 0.9500 .
C4 C5 1.378(4) .
C4 H4 0.9500 .
C5 C6 1.374(4) .
C5 H5 0.9500 .
C6 H6 0.9500 .
C7 C8 1.337(4) .
C7 H7 0.9500 .
C8 C9 1.502(4) .
C8 C12 1.506(4) .
C9 O1 1.225(3) .
C9 C10 1.493(4) .
C10 C13 1.343(4) .
C10 C11 1.513(3) .
C11 N1 1.464(3) .
C11 H11A 0.9900 .
C11 H11B 0.9900 .
C12 N1 1.471(3) .
C12 H12A 0.9900 .
C12 H12B 0.9900 .
C13 C14 1.458(4) .
C13 H13 0.9500 .
C14 C15 1.394(4) .
C14 C18 1.399(3) .
C15 N2 1.326(4) .
C15 H15 0.9500 .
C16 N2 1.342(4) .
C16 C17 1.381(4) .
C16 H16 0.9500 .
C17 C18 1.378(4) .
C17 H17 0.9500 .
C18 H18 0.9500 .
C19 C20 1.382(4) .
C19 C24 1.387(4) .
C19 S1 1.770(3) .
C20 C21 1.375(4) .
C20 H20 0.9500 .
C21 C22 1.376(4) .
C21 H21 0.9500 .
C22 F2 1.351(3) .
C22 C23 1.369(4) .
C23 C24 1.388(4) .
C23 H23 0.9500 .
C24 H24 0.9500 .
N1 S1 1.640(2) .
O2 S1 1.430(2) .
O3 S1 1.427(2) .

loop_
_geom_hbond_atom_site_label_D
_geom_hbond_atom_site_label_H
_geom_hbond_atom_site_label_A
_geom_hbond_distance_DH
_geom_hbond_distance_HA
_geom_hbond_distance_DA
_geom_hbond_angle_DHA
_geom_hbond_site_symmetry_A
_geom_hbond_publ_flag
C5 H5 F1 0.95 2.79 3.709(4) 162.8 4_566 yes
C3 H3 O1 0.95 2.55 3.480(4) 165.9 2_645 yes
C23 H23 N2 0.95 2.51 3.314(4) 142.6 2_544 yes

loop_
_geom_torsion_atom_site_label_1
_geom_torsion_atom_site_label_2
_geom_torsion_atom_site_label_3
_geom_torsion_atom_site_label_4
_geom_torsion
_geom_torsion_site_symmetry_1
_geom_torsion_site_symmetry_2
_geom_torsion_site_symmetry_3
_geom_torsion_site_symmetry_4
C6 C1 C2 F1 178.7(2) . . . .
C7 C1 C2 F1 -3.2(4) . . . .
C6 C1 C2 C3 1.1(4) . . . .
C7 C1 C2 C3 179.1(3) . . . .
F1 C2 C3 C4 -179.9(3) . . . .
C1 C2 C3 C4 -2.3(5) . . . .
C2 C3 C4 C5 1.8(4) . . . .
C3 C4 C5 C6 -0.2(5) . . . .
C4 C5 C6 C1 -1.1(5) . . . .
C2 C1 C6 C5 0.6(4) . . . .
C7 C1 C6 C5 -177.4(3) . . . .
C2 C1 C7 C8 135.3(3) . . . .
C6 C1 C7 C8 -46.8(4) . . . .
C1 C7 C8 C9 -179.0(3) . . . .
C1 C7 C8 C12 -4.7(4) . . . .
C7 C8 C9 O1 -5.0(4) . . . .
C12 C8 C9 O1 -179.6(2) . . . .
C7 C8 C9 C10 174.3(2) . . . .
C12 C8 C9 C10 -0.3(3) . . . .
O1 C9 C10 C13 -5.6(4) . . . .
C8 C9 C10 C13 175.2(2) . . . .
O1 C9 C10 C11 174.1(2) . . . .
C8 C9 C10 C11 -5.1(3) . . . .
C13 C10 C11 N1 157.8(2) . . . .
C9 C10 C11 N1 -21.8(3) . . . .
C7 C8 C12 N1 -142.0(3) . . . .
C9 C8 C12 N1 32.2(3) . . . .
C9 C10 C13 C14 -178.5(2) . . . .
C11 C10 C13 C14 1.8(4) . . . .
C10 C13 C14 C15 -167.2(3) . . . .
C10 C13 C14 C18 16.5(4) . . . .
C18 C14 C15 N2 -1.7(4) . . . .
C13 C14 C15 N2 -178.4(3) . . . .
N2 C16 C17 C18 -1.8(4) . . . .
C16 C17 C18 C14 -1.9(4) . . . .
C15 C14 C18 C17 3.4(4) . . . .
C13 C14 C18 C17 179.7(2) . . . .
C24 C19 C20 C21 1.1(4) . . . .
S1 C19 C20 C21 -176.8(2) . . . .
C19 C20 C21 C22 -0.6(4) . . . .
C20 C21 C22 F2 178.9(2) . . . .
C20 C21 C22 C23 -0.7(4) . . . .
F2 C22 C23 C24 -178.2(2) . . . .
C21 C22 C23 C24 1.5(4) . . . .
C20 C19 C24 C23 -0.4(4) . . . .
S1 C19 C24 C23 177.55(19) . . . .
C22 C23 C24 C19 -0.9(4) . . . .
C10 C11 N1 C12 55.8(3) . . . .
C10 C11 N1 S1 -88.5(2) . . . .
C8 C12 N1 C11 -60.9(3) . . . .
C8 C12 N1 S1 83.3(2) . . . .
C14 C15 N2 C16 -1.7(5) . . . .
C17 C16 N2 C15 3.5(4) . . . .
C11 N1 S1 O3 -172.81(18) . . . .
C12 N1 S1 O3 45.1(2) . . . .
C11 N1 S1 O2 -43.7(2) . . . .
C12 N1 S1 O2 174.12(18) . . . .
C11 N1 S1 C19 71.9(2) . . . .
C12 N1 S1 C19 -70.3(2) . . . .
C20 C19 S1 O3 -21.7(2) . . . .
C24 C19 S1 O3 160.4(2) . . . .
C20 C19 S1 O2 -153.3(2) . . . .
C24 C19 S1 O2 28.8(2) . . . .
C20 C19 S1 N1 92.7(2) . . . .
C24 C19 S1 N1 -85.3(2) . . . .
